data_4307643
loop_
_publ_author_name
'Frank B. Johansson'
'Andrew D. Bond'
'Christine J. McKenzie'

_publ_contact_author_address
;
 University of Southern Denmark
 Department of Physics and Chemistry
 Campusvej 55
 5230 Odense
 Denmark
;
_publ_contact_author_email adb@chem.sdu.dk
_publ_contact_author_fax '+45 6615 8780'
_publ_contact_author_name 'Andrew D. Bond'
_publ_contact_author_phone '+45 6650 2545'
_publ_section_title
;
Functional Tetrametallic Linker Modules for Coordination Polymers and
Metal-Organic Frameworks
;
_journal_name_full 'Inorganic Chemistry'
_journal_page_first 2224
_journal_page_last 2236
_journal_paper_doi 10.1021/ic062131s
_journal_volume 46
_journal_year 2007
_chemical_formula_moiety
;
 C64 H60 Cl4 Cu4 N12 O2 2+, Cl6 Zn2 2-, C2 H3 N
;
_chemical_formula_sum 'C66 H63 Cl10 Cu4 N13 O2 Zn2'
_chemical_formula_weight 1809.69
_space_group_IT_number 12
_symmetry_cell_setting monoclinic
_symmetry_space_group_name_Hall '-I 2y'
_symmetry_space_group_name_H-M 'I 1 2/m 1'
_atom_sites_solution_hydrogens geom
_atom_sites_solution_primary direct
_atom_sites_solution_secondary difmap
_cell_angle_alpha 90.00
_cell_angle_beta 105.34(3)
_cell_angle_gamma 90.00
_cell_formula_units_Z 2
_cell_length_a 11.869(3)
_cell_length_b 27.292(5)
_cell_length_c 12.241(4)
_cell_measurement_reflns_used 3677
_cell_measurement_temperature 150(2)
_cell_measurement_theta_max 28.94
_cell_measurement_theta_min 2.87
_cell_volume 3823.9(18)
_computing_cell_refinement 'TwinSolve v.1.60 (Svensson, 2005)'
_computing_data_collection 'SMART v.5.628  (Bruker, 2002)'
_computing_data_reduction 'TwinSolve v.1.60'
_computing_molecular_graphics 'SHELXTL v.6.10'
_computing_publication_material 'SHELXTL v.6.10'
_computing_structure_refinement 'SHELXTL v.6.10'
_computing_structure_solution 'SHELXTL v.6.10 (Sheldrick, 2000)'
_diffrn_ambient_temperature 150(2)
_diffrn_measured_fraction_theta_full 0.936
_diffrn_measured_fraction_theta_max 0.936
_diffrn_measurement_device_type 'Bruker SMART1000 CCD'
_diffrn_measurement_method 'thin-slice \w scans'
_diffrn_radiation_monochromator 'Silicon 111'
_diffrn_radiation_source
;
 Beamline I711 at the MAX-II storage ring: MAX-Lab, Lund, Sweden
;
_diffrn_radiation_type synchrotron
_diffrn_radiation_wavelength 0.8970
_diffrn_reflns_av_R_equivalents 0.0654
_diffrn_reflns_av_sigmaI/netI 0.0933
_diffrn_reflns_limit_h_max 13
_diffrn_reflns_limit_h_min -11
_diffrn_reflns_limit_k_max 31
_diffrn_reflns_limit_k_min -30
_diffrn_reflns_limit_l_max 14
_diffrn_reflns_limit_l_min -10
_diffrn_reflns_number 5658
_diffrn_reflns_theta_full 31.90
_diffrn_reflns_theta_max 31.90
_diffrn_reflns_theta_min 2.37
_diffrn_standards_number 0
_exptl_absorpt_coefficient_mu 2.110
_exptl_absorpt_correction_T_max 0.967
_exptl_absorpt_correction_T_min 0.875
_exptl_absorpt_correction_type multi-scan
_exptl_absorpt_process_details 'TwinSolve v.1.60 (Svensson, 2005)'
_exptl_crystal_colour green
_exptl_crystal_density_diffrn 1.572
_exptl_crystal_density_method 'not measured'
_exptl_crystal_description block
_exptl_crystal_F_000 1824
_exptl_crystal_size_max 0.03
_exptl_crystal_size_mid 0.02
_exptl_crystal_size_min 0.02
_refine_diff_density_max 1.584
_refine_diff_density_min -1.704
_refine_diff_density_rms 0.209
_refine_ls_extinction_method none
_refine_ls_goodness_of_fit_ref 1.070
_refine_ls_hydrogen_treatment constr
_refine_ls_matrix_type full
_refine_ls_number_parameters 227
_refine_ls_number_reflns 3142
_refine_ls_number_restraints 2
_refine_ls_restrained_S_all 1.070
_refine_ls_R_factor_all 0.1438
_refine_ls_R_factor_gt 0.0954
_refine_ls_shift/su_max 0.000
_refine_ls_shift/su_mean 0.000
_refine_ls_structure_factor_coef Fsqd
_refine_ls_weighting_details 'calc w=1/[\s^2^(Fo^2^)+(0.1901P)^2^] where P=(Fo^2^+2Fc^2^)/3'
_refine_ls_weighting_scheme calc
_refine_ls_wR_factor_gt 0.2736
_refine_ls_wR_factor_ref 0.3040
_reflns_number_gt 1898
_reflns_number_total 3142
_reflns_threshold_expression I>2\s(I)
_cod_data_source_file ic062131ssi20061110_025004_4.cif
_cod_data_source_block 3
_cod_original_cell_volume 3823.9(17)
_cod_original_sg_symbol_H-M 'I 2/m'
_cod_database_code 4307643

loop_
_symmetry_equiv_pos_as_xyz
'x, y, z'
'-x, y, -z'
'x+1/2, y+1/2, z+1/2'
'-x+1/2, y+1/2, -z+1/2'
'-x, -y, -z'
'x, -y, z'
'-x+1/2, -y+1/2, -z+1/2'
'x+1/2, -y+1/2, z+1/2'

loop_
_atom_site_label
_atom_site_type_symbol
_atom_site_fract_x
_atom_site_fract_y
_atom_site_fract_z
_atom_site_U_iso_or_equiv
_atom_site_adp_type
_atom_site_occupancy
_atom_site_symmetry_multiplicity
_atom_site_calc_flag
_atom_site_refinement_flags
_atom_site_disorder_assembly
_atom_site_disorder_group
Cu1 Cu 0.11826(12) 0.29061(4) 0.16494(12) 0.0381(5) Uani 1 1 d . . .
Cl1 Cl 0.2111(3) 0.23393(11) 0.0826(2) 0.0518(8) Uani 1 1 d . . .
O1 O 0.0000 0.3189(3) 0.0000 0.037(2) Uani 1 2 d S . .
N1 N 0.0119(8) 0.2442(3) 0.2131(8) 0.046(2) Uani 1 1 d . . .
N2 N 0.0488(7) 0.3398(3) 0.2597(7) 0.038(2) Uani 1 1 d . . .
N3 N 0.2329(8) 0.3449(3) 0.1686(8) 0.046(2) Uani 1 1 d . . .
C1 C -0.0194(11) 0.1993(4) 0.1687(12) 0.054(3) Uani 1 1 d . . .
H1A H 0.0122 0.1872 0.1104 0.065 Uiso 1 1 calc R . .
C2 C -0.0983(13) 0.1705(5) 0.2083(17) 0.084(5) Uani 1 1 d . . .
H2A H -0.1207 0.1391 0.1763 0.101 Uiso 1 1 calc R . .
C3 C -0.1445(13) 0.1887(6) 0.2970(15) 0.077(5) Uani 1 1 d . . .
H3A H -0.1963 0.1694 0.3263 0.093 Uiso 1 1 calc R . .
C4 C -0.1136(13) 0.2333(6) 0.3375(14) 0.070(4) Uani 1 1 d . . .
H4A H -0.1467 0.2465 0.3938 0.084 Uiso 1 1 calc R . .
C5 C -0.0326(10) 0.2615(4) 0.2986(10) 0.047(3) Uani 1 1 d . . .
C6 C 0.0099(11) 0.3103(4) 0.3437(9) 0.046(3) Uani 1 1 d . . .
H6A H -0.0535 0.3278 0.3661 0.055 Uiso 1 1 calc R . .
H6B H 0.0758 0.3062 0.4122 0.055 Uiso 1 1 calc R . .
C7 C 0.1419(11) 0.3750(4) 0.3119(11) 0.052(3) Uani 1 1 d . . .
H7A H 0.1878 0.3625 0.3862 0.063 Uiso 1 1 calc R . .
H7B H 0.1069 0.4068 0.3243 0.063 Uiso 1 1 calc R . .
C8 C 0.2221(10) 0.3823(4) 0.2337(12) 0.054(3) Uani 1 1 d . . .
C9 C 0.2888(16) 0.4251(5) 0.235(2) 0.099(6) Uani 1 1 d . . .
H9A H 0.2843 0.4510 0.2855 0.118 Uiso 1 1 calc R . .
C10 C 0.361(2) 0.4297(7) 0.163(3) 0.149(12) Uani 1 1 d . . .
H10A H 0.4032 0.4591 0.1603 0.179 Uiso 1 1 calc R . .
C11 C 0.3702(14) 0.3911(7) 0.0969(19) 0.097(6) Uani 1 1 d . . .
H11A H 0.4219 0.3928 0.0495 0.116 Uiso 1 1 calc R . .
C12 C 0.3052(12) 0.3493(5) 0.0973(13) 0.062(4) Uani 1 1 d . . .
H12A H 0.3102 0.3231 0.0478 0.074 Uiso 1 1 calc R . .
C13 C -0.0550(10) 0.3656(4) 0.1836(10) 0.040(2) Uani 1 1 d . . .
H13A H -0.0882 0.3884 0.2299 0.048 Uiso 1 1 calc R . .
H13B H -0.1157 0.3410 0.1505 0.048 Uiso 1 1 calc R . .
C14 C 0.0000 0.3675(5) 0.0000 0.033(3) Uani 1 2 d S . .
C15 C -0.0257(9) 0.3942(3) 0.0885(9) 0.035(2) Uani 1 1 d . . .
C16 C -0.0258(9) 0.4455(4) 0.0884(8) 0.033(2) Uani 1 1 d . . .
H16A H -0.0436 0.4625 0.1494 0.040 Uiso 1 1 calc R . .
C17 C 0.0000 0.4723(4) 0.0000 0.031(3) Uani 1 2 d S . .
Zn2A Zn 0.0000 0.4565(4) 0.5000 0.188(5) Uani 0.50 2 d SP . .
Zn2B Zn 0.0974(8) 0.5000 0.5571(6) 0.113(2) Uani 0.50 2 d SP . .
Cl2A Cl 0.0598(7) 0.5000 0.3762(5) 0.090(2) Uani 1 2 d S . .
Cl2B Cl 0.1829(9) 0.4202(4) 0.6003(8) 0.199(4) Uani 1 1 d . . .
N1S N 0.5000 0.5000 0.0000 0.182(16) Uiso 1 4 d SD . .
C1S C 0.567(6) 0.5000 0.082(4) 0.182(16) Uiso 0.50 2 d SPD . .
C2S C 0.675(4) 0.5000 0.170(6) 0.182(16) Uiso 0.50 2 d SPD . .
H2S1 H 0.7149 0.4683 0.1732 0.273 Uiso 0.25 1 d PR . .
H2S2 H 0.6539 0.5055 0.2410 0.273 Uiso 0.25 1 d PR . .
H2S3 H 0.7277 0.5262 0.1590 0.273 Uiso 0.25 1 d PR . .

loop_
_atom_site_aniso_label
_atom_site_aniso_U_11
_atom_site_aniso_U_22
_atom_site_aniso_U_33
_atom_site_aniso_U_23
_atom_site_aniso_U_13
_atom_site_aniso_U_12
Cu1 0.0419(8) 0.0253(7) 0.0488(8) 0.0038(6) 0.0151(6) 0.0027(6)
Cl1 0.0548(18) 0.0482(16) 0.0512(17) -0.0025(13) 0.0119(14) 0.0151(14)
O1 0.037(6) 0.017(5) 0.057(6) 0.000 0.014(5) 0.000
N1 0.045(6) 0.028(4) 0.057(6) 0.015(4) 0.000(5) 0.003(4)
N2 0.034(5) 0.029(4) 0.048(5) 0.006(4) 0.008(4) -0.005(4)
N3 0.032(5) 0.043(5) 0.060(6) 0.008(5) 0.009(4) 0.001(4)
C1 0.049(7) 0.036(6) 0.071(8) 0.009(6) 0.008(6) -0.007(5)
C2 0.059(9) 0.042(7) 0.135(15) 0.037(9) -0.004(10) -0.008(7)
C3 0.053(9) 0.071(10) 0.111(13) 0.031(9) 0.028(9) -0.015(8)
C4 0.059(9) 0.064(9) 0.093(11) 0.030(8) 0.030(8) 0.011(8)
C5 0.042(7) 0.050(7) 0.048(7) 0.018(5) 0.012(5) 0.008(5)
C6 0.058(7) 0.044(6) 0.039(6) 0.016(5) 0.020(5) 0.010(6)
C7 0.060(8) 0.026(5) 0.064(8) -0.008(5) 0.006(6) -0.004(5)
C8 0.040(7) 0.033(6) 0.083(9) 0.004(6) 0.007(6) -0.012(5)
C9 0.076(12) 0.037(8) 0.18(2) -0.007(10) 0.037(13) -0.014(8)
C10 0.099(17) 0.056(11) 0.31(4) -0.001(17) 0.09(2) -0.011(11)
C11 0.064(10) 0.087(12) 0.158(18) 0.043(13) 0.060(12) 0.005(9)
C12 0.054(8) 0.052(7) 0.085(10) 0.020(7) 0.029(7) 0.008(6)
C13 0.041(6) 0.026(5) 0.052(6) 0.009(5) 0.011(5) 0.005(5)
C14 0.029(7) 0.027(7) 0.041(8) 0.000 0.006(6) 0.000
C15 0.036(6) 0.027(5) 0.039(6) 0.004(4) 0.005(4) 0.003(4)
C16 0.039(6) 0.029(5) 0.027(5) -0.004(4) 0.002(4) 0.002(4)
C17 0.033(7) 0.015(7) 0.041(8) 0.000 0.002(6) 0.000
Zn2A 0.296(16) 0.103(6) 0.161(9) 0.000 0.055(10) 0.000
Zn2B 0.164(7) 0.075(4) 0.107(5) 0.000 0.046(5) 0.000
Cl2A 0.157(6) 0.049(3) 0.073(3) 0.000 0.046(4) 0.000
Cl2B 0.211(9) 0.236(9) 0.186(7) 0.109(7) 0.117(7) 0.120(7)

loop_
_atom_type_symbol
_atom_type_description
_atom_type_scat_dispersion_real
_atom_type_scat_dispersion_imag
_atom_type_scat_source
C C 0.0033 0.0016 'International Tables Vol C Tables 4.2.6.8 and 6.1.1.4'
H H 0.0000 0.0000 'International Tables Vol C Tables 4.2.6.8 and 6.1.1.4'
N N 0.0061 0.0033 'International Tables Vol C Tables 4.2.6.8 and 6.1.1.4'
Cl Cl 0.1484 0.1585 'International Tables Vol C Tables 4.2.6.8 and 6.1.1.4'
Cu Cu 0.3201 1.2651 'International Tables Vol C Tables 4.2.6.8 and 6.1.1.4'
O O 0.0106 0.0060 'International Tables Vol C Tables 4.2.6.8 and 6.1.1.4'
Zn Zn 0.2839 1.4301 'International Tables Vol C Tables 4.2.6.8 and 6.1.1.4'

loop_
_geom_angle_atom_site_label_1
_geom_angle_atom_site_label_2
_geom_angle_atom_site_label_3
_geom_angle
_geom_angle_site_symmetry_1
_geom_angle_site_symmetry_3
_geom_angle_publ_flag
N1 Cu1 N3 161.2(4) . . ?
N1 Cu1 N2 82.5(4) . . ?
N3 Cu1 N2 82.9(4) . . ?
N1 Cu1 O1 100.9(3) . . ?
N3 Cu1 O1 91.4(3) . . ?
N2 Cu1 O1 91.9(3) . . ?
N1 Cu1 Cl1 96.8(3) . . ?
N3 Cu1 Cl1 96.1(3) . . ?
N2 Cu1 Cl1 172.6(3) . . ?
O1 Cu1 Cl1 95.44(17) . . ?
C14 O1 Cu1 109.9(2) . . ?
C14 O1 Cu1 109.9(2) . 2 ?
Cu1 O1 Cu1 140.2(4) . 2 ?
C1 N1 C5 119.8(10) . . ?
C1 N1 Cu1 126.0(9) . . ?
C5 N1 Cu1 114.2(7) . . ?
C6 N2 C7 113.0(9) . . ?
C6 N2 C13 109.4(8) . . ?
C7 N2 C13 111.1(8) . . ?
C6 N2 Cu1 106.2(6) . . ?
C7 N2 Cu1 107.4(7) . . ?
C13 N2 Cu1 109.7(7) . . ?
C8 N3 C12 119.3(11) . . ?
C8 N3 Cu1 114.3(8) . . ?
C12 N3 Cu1 125.6(9) . . ?
N1 C1 C2 120.5(14) . . ?
N1 C1 H1A 119.8 . . ?
C2 C1 H1A 119.8 . . ?
C1 C2 C3 119.5(14) . . ?
C1 C2 H2A 120.2 . . ?
C3 C2 H2A 120.2 . . ?
C4 C3 C2 118.6(13) . . ?
C4 C3 H3A 120.7 . . ?
C2 C3 H3A 120.7 . . ?
C3 C4 C5 121.3(15) . . ?
C3 C4 H4A 119.3 . . ?
C5 C4 H4A 119.3 . . ?
N1 C5 C4 120.3(12) . . ?
N1 C5 C6 115.6(9) . . ?
C4 C5 C6 124.2(12) . . ?
N2 C6 C5 111.8(9) . . ?
N2 C6 H6A 109.3 . . ?
C5 C6 H6A 109.3 . . ?
N2 C6 H6B 109.3 . . ?
C5 C6 H6B 109.3 . . ?
H6A C6 H6B 107.9 . . ?
N2 C7 C8 109.4(10) . . ?
N2 C7 H7A 109.8 . . ?
C8 C7 H7A 109.8 . . ?
N2 C7 H7B 109.8 . . ?
C8 C7 H7B 109.8 . . ?
H7A C7 H7B 108.2 . . ?
N3 C8 C9 120.2(14) . . ?
N3 C8 C7 116.9(10) . . ?
C9 C8 C7 122.8(14) . . ?
C10 C9 C8 120.5(19) . . ?
C10 C9 H9A 119.7 . . ?
C8 C9 H9A 119.7 . . ?
C11 C10 C9 118.1(18) . . ?
C11 C10 H10A 121.0 . . ?
C9 C10 H10A 121.0 . . ?
C10 C11 C12 120.7(17) . . ?
C10 C11 H11A 119.6 . . ?
C12 C11 H11A 119.6 . . ?
C11 C12 N3 121.1(15) . . ?
C11 C12 H12A 119.5 . . ?
N3 C12 H12A 119.5 . . ?
N2 C13 C15 113.5(9) . . ?
N2 C13 H13A 108.9 . . ?
C15 C13 H13A 108.9 . . ?
N2 C13 H13B 108.9 . . ?
C15 C13 H13B 108.9 . . ?
H13A C13 H13B 107.7 . . ?
O1 C14 C15 121.2(6) . 2 ?
O1 C14 C15 121.2(6) . . ?
C15 C14 C15 117.6(12) 2 . ?
C16 C15 C14 121.1(9) . . ?
C16 C15 C13 121.0(9) . . ?
C14 C15 C13 117.9(9) . . ?
C15 C16 C17 121.5(9) . . ?
C15 C16 H16A 119.3 . . ?
C17 C16 H16A 119.3 . . ?
C16 C17 C16 117.2(11) 2 . ?
C16 C17 C17 121.4(6) 2 5_565 ?
C16 C17 C17 121.4(6) . 5_565 ?
N1S C1S C2S 165(10) . . ?
C1S C2S H2S1 110.7 . . ?
C1S C2S H2S2 105.9 . . ?
C1S C2S H2S3 111.7 . . ?
H2S1 C2S H2S2 109.5 . . ?
H2S1 C2S H2S3 109.5 . . ?
H2S2 C2S H2S3 109.5 . . ?

loop_
_geom_bond_atom_site_label_1
_geom_bond_atom_site_label_2
_geom_bond_distance
_geom_bond_site_symmetry_2
_geom_bond_publ_flag
Cu1 N1 1.985(9) . ?
Cu1 N3 2.004(9) . ?
Cu1 N2 2.083(9) . ?
Cu1 O1 2.268(3) . ?
Cu1 Cl1 2.283(3) . ?
O1 C14 1.329(16) . ?
O1 Cu1 2.268(3) 2 ?
N1 C1 1.352(15) . ?
N1 C5 1.373(15) . ?
N2 C6 1.473(13) . ?
N2 C7 1.477(14) . ?
N2 C13 1.507(13) . ?
N3 C8 1.322(16) . ?
N3 C12 1.381(16) . ?
C1 C2 1.403(19) . ?
C1 H1A 0.950 . ?
C2 C3 1.43(2) . ?
C2 H2A 0.950 . ?
C3 C4 1.33(2) . ?
C3 H3A 0.950 . ?
C4 C5 1.409(17) . ?
C4 H4A 0.950 . ?
C5 C6 1.478(17) . ?
C6 H6A 0.990 . ?
C6 H6B 0.990 . ?
C7 C8 1.531(18) . ?
C7 H7A 0.990 . ?
C7 H7B 0.990 . ?
C8 C9 1.408(18) . ?
C9 C10 1.39(3) . ?
C9 H9A 0.950 . ?
C10 C11 1.35(3) . ?
C10 H10A 0.950 . ?
C11 C12 1.38(2) . ?
C11 H11A 0.950 . ?
C12 H12A 0.950 . ?
C13 C15 1.516(14) . ?
C13 H13A 0.990 . ?
C13 H13B 0.990 . ?
C14 C15 1.403(12) 2 ?
C14 C15 1.403(12) . ?
C15 C16 1.401(13) . ?
C16 C17 1.405(12) . ?
C16 H16A 0.950 . ?
C17 C16 1.405(12) 2 ?
C17 C17 1.51(2) 5_565 ?
N1S C1S 1.100(10) . ?
C1S C2S 1.445(10) . ?
C2S H2S1 0.980 . ?
C2S H2S2 0.980 . ?
C2S H2S3 0.980 . ?

loop_
_geom_torsion_atom_site_label_1
_geom_torsion_atom_site_label_2
_geom_torsion_atom_site_label_3
_geom_torsion_atom_site_label_4
_geom_torsion
_geom_torsion_site_symmetry_1
_geom_torsion_site_symmetry_2
_geom_torsion_site_symmetry_3
_geom_torsion_site_symmetry_4
_geom_torsion_publ_flag
N1 Cu1 O1 C14 128.4(3) . . . . ?
N3 Cu1 O1 C14 -37.3(3) . . . . ?
N2 Cu1 O1 C14 45.7(2) . . . . ?
Cl1 Cu1 O1 C14 -133.58(9) . . . . ?
N1 Cu1 O1 Cu1 -51.6(3) . . . 2 ?
N3 Cu1 O1 Cu1 142.7(3) . . . 2 ?
N2 Cu1 O1 Cu1 -134.3(2) . . . 2 ?
Cl1 Cu1 O1 Cu1 46.42(9) . . . 2 ?
N3 Cu1 N1 C1 -154.6(11) . . . . ?
N2 Cu1 N1 C1 165.9(10) . . . . ?
O1 Cu1 N1 C1 75.4(9) . . . . ?
Cl1 Cu1 N1 C1 -21.5(9) . . . . ?
N3 Cu1 N1 C5 26.4(16) . . . . ?
N2 Cu1 N1 C5 -13.2(8) . . . . ?
O1 Cu1 N1 C5 -103.7(8) . . . . ?
Cl1 Cu1 N1 C5 159.4(7) . . . . ?
N1 Cu1 N2 C6 25.2(7) . . . . ?
N3 Cu1 N2 C6 -142.8(7) . . . . ?
O1 Cu1 N2 C6 126.0(7) . . . . ?
N1 Cu1 N2 C7 146.4(7) . . . . ?
N3 Cu1 N2 C7 -21.6(7) . . . . ?
O1 Cu1 N2 C7 -112.8(7) . . . . ?
N1 Cu1 N2 C13 -92.8(6) . . . . ?
N3 Cu1 N2 C13 99.1(6) . . . . ?
O1 Cu1 N2 C13 7.9(6) . . . . ?
N1 Cu1 N3 C8 -33.1(17) . . . . ?
N2 Cu1 N3 C8 6.3(9) . . . . ?
O1 Cu1 N3 C8 98.1(8) . . . . ?
Cl1 Cu1 N3 C8 -166.3(8) . . . . ?
N1 Cu1 N3 C12 157.8(11) . . . . ?
N2 Cu1 N3 C12 -162.8(10) . . . . ?
O1 Cu1 N3 C12 -71.0(10) . . . . ?
Cl1 Cu1 N3 C12 24.6(10) . . . . ?
C5 N1 C1 C2 0.9(17) . . . . ?
Cu1 N1 C1 C2 -178.2(9) . . . . ?
N1 C1 C2 C3 -1(2) . . . . ?
C1 C2 C3 C4 2(2) . . . . ?
C2 C3 C4 C5 -3(2) . . . . ?
C1 N1 C5 C4 -2.1(16) . . . . ?
Cu1 N1 C5 C4 177.0(9) . . . . ?
C1 N1 C5 C6 178.1(10) . . . . ?
Cu1 N1 C5 C6 -2.7(12) . . . . ?
C3 C4 C5 N1 3(2) . . . . ?
C3 C4 C5 C6 -177.0(13) . . . . ?
C7 N2 C6 C5 -150.7(10) . . . . ?
C13 N2 C6 C5 85.0(11) . . . . ?
Cu1 N2 C6 C5 -33.2(10) . . . . ?
N1 C5 C6 N2 25.2(14) . . . . ?
C4 C5 C6 N2 -154.5(11) . . . . ?
C6 N2 C7 C8 148.3(9) . . . . ?
C13 N2 C7 C8 -88.4(11) . . . . ?
Cu1 N2 C7 C8 31.5(10) . . . . ?
C12 N3 C8 C9 -3.6(19) . . . . ?
Cu1 N3 C8 C9 -173.5(12) . . . . ?
C12 N3 C8 C7 -179.2(11) . . . . ?
Cu1 N3 C8 C7 10.9(14) . . . . ?
N2 C7 C8 N3 -29.5(15) . . . . ?
N2 C7 C8 C9 155.0(13) . . . . ?
N3 C8 C9 C10 4(3) . . . . ?
C7 C8 C9 C10 179.3(19) . . . . ?
C8 C9 C10 C11 -4(4) . . . . ?
C9 C10 C11 C12 3(4) . . . . ?
C10 C11 C12 N3 -3(3) . . . . ?
C8 N3 C12 C11 3(2) . . . . ?
Cu1 N3 C12 C11 171.6(11) . . . . ?
C6 N2 C13 C15 -175.7(9) . . . . ?
C7 N2 C13 C15 58.8(12) . . . . ?
Cu1 N2 C13 C15 -59.7(9) . . . . ?
Cu1 O1 C14 C15 126.4(5) . . . 2 ?
Cu1 O1 C14 C15 -53.6(5) 2 . . 2 ?
Cu1 O1 C14 C15 -53.6(5) . . . . ?
Cu1 O1 C14 C15 126.4(5) 2 . . . ?
O1 C14 C15 C16 -180.0(7) . . . . ?
C15 C14 C15 C16 0.0(7) 2 . . . ?
O1 C14 C15 C13 -0.7(10) . . . . ?
C15 C14 C15 C13 179.3(10) 2 . . . ?
N2 C13 C15 C16 -109.5(11) . . . . ?
N2 C13 C15 C14 71.3(11) . . . . ?
C14 C15 C16 C17 -0.1(14) . . . . ?
C13 C15 C16 C17 -179.3(8) . . . . ?
C15 C16 C17 C16 0.0(7) . . . 2 ?
C15 C16 C17 C17 -180.0(7) . . . 5_565 ?
